data_4076071
loop_
_publ_author_name
'Thomas, Christine M.'
'Peters, Jonas C.'

_publ_section_title
;
 Comparative Studies with Zwitterionic Platinum(II) Bis(pyrazolyl)borate
 and 2,2&#x2018;-Bipyridylborate Complexes
;
_journal_issue 24
_journal_name_full Organometallics
_journal_page_first 5858
_journal_paper_doi 10.1021/om050538j
_journal_volume 24
_journal_year 2005
_chemical_formula_sum 'C36 H58 B N5 Pt'
_chemical_formula_weight 766.77
_chemical_name_systematic
; 
 ? 
;
_space_group_IT_number 14
_symmetry_cell_setting monoclinic
_symmetry_space_group_name_Hall '-P 2yn'
_symmetry_space_group_name_H-M 'P 1 21/n 1'
_atom_sites_solution_hydrogens geom
_atom_sites_solution_primary direct
_atom_sites_solution_secondary difmap
_audit_creation_method SHELXL-97
_cell_angle_alpha 90.00
_cell_angle_beta 92.1140(10)
_cell_angle_gamma 90.00
_cell_formula_units_Z 4
_cell_length_a 9.7813(6)
_cell_length_b 23.2181(14)
_cell_length_c 15.7888(9)
_cell_measurement_temperature 96(2)
_cell_volume 3583.2(4)
_computing_cell_refinement 'Bruker SMART'
_computing_data_collection 'Bruker SMART'
_computing_data_reduction 'Bruker SAINT'
_computing_molecular_graphics 'Bruker SHELXTL'
_computing_publication_material 'Bruker SHELXTL'
_computing_structure_refinement 'SHELXL-97 (Sheldrick, 1997)'
_computing_structure_solution 'SHELXS-97 (Sheldrick, 1990)'
_diffrn_ambient_temperature 96(2)
_diffrn_measured_fraction_theta_full 0.950
_diffrn_measured_fraction_theta_max 0.950
_diffrn_measurement_device_type 'CCD area detector'
_diffrn_measurement_method 'phi and omega scans'
_diffrn_radiation_monochromator graphite
_diffrn_radiation_source 'fine-focus sealed tube'
_diffrn_radiation_type MoK\a
_diffrn_radiation_wavelength 0.71073
_diffrn_reflns_av_R_equivalents 0.1291
_diffrn_reflns_av_sigmaI/netI 0.0448
_diffrn_reflns_limit_h_max 13
_diffrn_reflns_limit_h_min -12
_diffrn_reflns_limit_k_max 30
_diffrn_reflns_limit_k_min -30
_diffrn_reflns_limit_l_max 21
_diffrn_reflns_limit_l_min -21
_diffrn_reflns_number 73548
_diffrn_reflns_theta_full 28.47
_diffrn_reflns_theta_max 28.47
_diffrn_reflns_theta_min 1.56
_exptl_absorpt_coefficient_mu 3.947
_exptl_absorpt_correction_type none
_exptl_crystal_colour colorless
_exptl_crystal_density_diffrn 1.421
_exptl_crystal_density_meas 0
_exptl_crystal_density_method 'not measured'
_exptl_crystal_description square
_exptl_crystal_F_000 1568
_refine_diff_density_max 3.281
_refine_diff_density_min -1.663
_refine_diff_density_rms 0.151
_refine_ls_extinction_method none
_refine_ls_goodness_of_fit_ref 1.773
_refine_ls_hydrogen_treatment mixed
_refine_ls_matrix_type full
_refine_ls_number_parameters 394
_refine_ls_number_reflns 8604
_refine_ls_number_restraints 0
_refine_ls_restrained_S_all 1.773
_refine_ls_R_factor_all 0.0327
_refine_ls_R_factor_gt 0.0299
_refine_ls_shift/su_max 0.003
_refine_ls_shift/su_mean 0.000
_refine_ls_structure_factor_coef Fsqd
_refine_ls_weighting_details 'calc w=1/[\s^2^(Fo^2^)+(0.0000P)^2^+0.0000P] where P=(Fo^2^+2Fc^2^)/3'
_refine_ls_weighting_scheme calc
_refine_ls_wR_factor_gt 0.0721
_refine_ls_wR_factor_ref 0.0728
_reflns_number_gt 7893
_reflns_number_total 8604
_reflns_threshold_expression >2sigma(I)
_cod_data_source_file om050538jsi20050628_062632.cif
_cod_data_source_block cmt01
_cod_depositor_comments
;
The following automatic conversions were performed:

'_symmetry_cell_setting' value 'Monoclinic' changed to 'monoclinic'
according to /home/saulius/struct/CIF-dictionaries/cif_core.dic
dictionary named 'cif_core.dic' version 2.4.1 from 2010-06-29.

Automatic conversion script
Id: cif_fix_values 1715 2011-07-08 13:25:40Z adriana 
;
_cod_original_sg_symbol_H-M P2(1)/n
_cod_database_code 4076071

loop_
_symmetry_equiv_pos_as_xyz
'x, y, z'
'-x+1/2, y+1/2, -z+1/2'
'-x, -y, -z'
'x-1/2, -y-1/2, z-1/2'

loop_
_atom_site_label
_atom_site_type_symbol
_atom_site_fract_x
_atom_site_fract_y
_atom_site_fract_z
_atom_site_U_iso_or_equiv
_atom_site_adp_type
_atom_site_occupancy
_atom_site_symmetry_multiplicity
_atom_site_calc_flag
_atom_site_refinement_flags
C1 C 0.9167(3) 0.28016(14) 0.18934(18) 0.0174(6) Uani 1 1 d .
H1A H 0.9518 0.3028 0.2378 0.026 Uiso 1 1 calc R
H1B H 0.8181 0.2741 0.1942 0.026 Uiso 1 1 calc R
H1C H 0.9335 0.3010 0.1367 0.026 Uiso 1 1 calc R
C2 C 1.1347(3) 0.23248(13) 0.09516(16) 0.0150(5) Uani 1 1 d .
H2A H 1.0884 0.2645 0.0654 0.022 Uiso 1 1 calc R
H2B H 1.1520 0.2015 0.0548 0.022 Uiso 1 1 calc R
H2C H 1.2218 0.2460 0.1207 0.022 Uiso 1 1 calc R
Pt1 Pt 1.013681(8) 0.202406(4) 0.187833(6) 0.01073(5) Uani 1 1 d .
C6 C 0.8383(3) 0.20481(13) 0.34815(19) 0.0188(7) Uani 1 1 d .
H6 H 0.8412 0.2456 0.3518 0.023 Uiso 1 1 calc R
C7 C 0.7761(3) 0.16907(15) 0.40548(18) 0.0223(6) Uani 1 1 d .
H7 H 0.7286 0.1801 0.4543 0.027 Uiso 1 1 calc R
C8 C 0.7980(3) 0.11423(15) 0.37657(17) 0.0206(6) Uani 1 1 d .
H8 H 0.7678 0.0798 0.4025 0.025 Uiso 1 1 calc R
N1 N 0.8940(2) 0.17358(11) 0.28647(13) 0.0136(5) Uani 1 1 d .
N2 N 0.8697(2) 0.11724(11) 0.30491(13) 0.0133(5) Uani 1 1 d .
C3 C 1.2412(2) 0.11023(14) 0.16288(15) 0.0155(6) Uani 1 1 d .
H3 H 1.3011 0.1370 0.1378 0.019 Uiso 1 1 calc R
C4 C 1.2719(2) 0.05299(14) 0.17848(17) 0.0163(6) Uani 1 1 d .
H4 H 1.3540 0.0332 0.1666 0.020 Uiso 1 1 calc R
C5 C 1.1566(2) 0.03094(14) 0.21515(16) 0.0152(5) Uani 1 1 d .
H5 H 1.1447 -0.0078 0.2327 0.018 Uiso 1 1 calc R
N3 N 1.1153(2) 0.12277(11) 0.18799(13) 0.0119(4) Uani 1 1 d .
N4 N 1.06411(19) 0.07350(11) 0.22177(13) 0.0124(5) Uani 1 1 d .
B1 B 0.9096(3) 0.06598(15) 0.24554(18) 0.0126(6) Uani 1 1 d .
C9 C 0.8162(2) 0.06469(12) 0.15919(16) 0.0123(5) Uani 1 1 d .
C10 C 0.6766(2) 0.07935(14) 0.15587(17) 0.0174(6) Uani 1 1 d .
H10 H 0.6371 0.0948 0.2050 0.021 Uiso 1 1 calc R
C11 C 0.5947(2) 0.07197(14) 0.08322(18) 0.0191(6) Uani 1 1 d .
H11 H 0.5011 0.0829 0.0833 0.023 Uiso 1 1 calc R
C12 C 0.6478(3) 0.04881(14) 0.00995(17) 0.0184(6) Uani 1 1 d .
H12 H 0.5911 0.0431 -0.0395 0.022 Uiso 1 1 calc R
C13 C 0.7858(3) 0.03423(14) 0.01094(17) 0.0168(6) Uani 1 1 d .
H13 H 0.8243 0.0184 -0.0383 0.020 Uiso 1 1 calc R
C14 C 0.8676(2) 0.04281(13) 0.08388(16) 0.0143(5) Uani 1 1 d .
H14 H 0.9620 0.0335 0.0826 0.017 Uiso 1 1 calc R
C15 C 0.9012(2) 0.00678(13) 0.29949(16) 0.0152(5) Uani 1 1 d .
C16 C 0.9875(3) -0.00241(14) 0.37120(16) 0.0176(6) Uani 1 1 d .
H16 H 1.0472 0.0277 0.3897 0.021 Uiso 1 1 calc R
C17 C 0.9889(3) -0.05392(15) 0.41631(17) 0.0219(6) Uani 1 1 d .
H17 H 1.0492 -0.0586 0.4644 0.026 Uiso 1 1 calc R
C18 C 0.9022(3) -0.09839(15) 0.39096(18) 0.0254(7) Uani 1 1 d .
H18 H 0.9035 -0.1339 0.4208 0.031 Uiso 1 1 calc R
C19 C 0.8130(3) -0.09032(15) 0.32097(19) 0.0251(7) Uani 1 1 d .
H19 H 0.7517 -0.1202 0.3037 0.030 Uiso 1 1 calc R
C20 C 0.8134(3) -0.03859(14) 0.27628(17) 0.0195(6) Uani 1 1 d .
H20 H 0.7523 -0.0340 0.2286 0.023 Uiso 1 1 calc R
C21 C 0.7690(3) 0.19362(14) 0.80402(17) 0.0164(6) Uani 1 1 d .
H21A H 0.8540 0.1965 0.7722 0.020 Uiso 1 1 calc R
H21B H 0.7043 0.2228 0.7803 0.020 Uiso 1 1 calc R
N5 N 0.8025(2) 0.20900(11) 0.89604(14) 0.0138(5) Uani 1 1 d .
C22 C 0.7072(3) 0.13405(14) 0.78792(17) 0.0186(6) Uani 1 1 d .
H22A H 0.6131 0.1327 0.8090 0.022 Uiso 1 1 calc R
H22B H 0.7627 0.1045 0.8185 0.022 Uiso 1 1 calc R
C23 C 0.7041(3) 0.12149(16) 0.69173(18) 0.0233(7) Uani 1 1 d .
H23A H 0.6695 0.1560 0.6609 0.028 Uiso 1 1 calc R
H23B H 0.7987 0.1143 0.6741 0.028 Uiso 1 1 calc R
C25 C 0.6701(3) 0.20591(13) 0.94384(17) 0.0155(6) Uani 1 1 d .
H25A H 0.6359 0.1658 0.9411 0.019 Uiso 1 1 calc R
H25B H 0.6011 0.2305 0.9141 0.019 Uiso 1 1 calc R
C26 C 0.6802(3) 0.22422(14) 1.03665(16) 0.0172(6) Uani 1 1 d .
H26A H 0.7201 0.2633 1.0415 0.021 Uiso 1 1 calc R
H26B H 0.7400 0.1973 1.0694 0.021 Uiso 1 1 calc R
C27 C 0.5365(3) 0.22386(15) 1.07161(17) 0.0206(6) Uani 1 1 d .
H27A H 0.4813 0.2544 1.0431 0.025 Uiso 1 1 calc R
H27B H 0.4924 0.1864 1.0581 0.025 Uiso 1 1 calc R
C28 C 0.5365(3) 0.23341(16) 1.16736(18) 0.0224(7) Uani 1 1 d .
H28A H 0.5966 0.2051 1.1958 0.034 Uiso 1 1 calc R
H28B H 0.4432 0.2290 1.1871 0.034 Uiso 1 1 calc R
H28C H 0.5696 0.2723 1.1806 0.034 Uiso 1 1 calc R
C29 C 0.8639(3) 0.26882(13) 0.90105(17) 0.0148(5) Uani 1 1 d .
H29A H 0.9406 0.2705 0.8619 0.018 Uiso 1 1 calc R
H29B H 0.9030 0.2746 0.9592 0.018 Uiso 1 1 calc R
C30 C 0.7668(3) 0.31903(15) 0.88002(17) 0.0201(6) Uani 1 1 d .
H30A H 0.7187 0.3120 0.8247 0.024 Uiso 1 1 calc R
H30B H 0.6974 0.3219 0.9239 0.024 Uiso 1 1 calc R
C31 C 0.8471(3) 0.37528(14) 0.87628(18) 0.0218(6) Uani 1 1 d .
H31A H 0.9197 0.3707 0.8348 0.026 Uiso 1 1 calc R
H31B H 0.7846 0.4060 0.8549 0.026 Uiso 1 1 calc R
C32 C 0.9129(3) 0.39499(16) 0.95988(19) 0.0262(7) Uani 1 1 d .
H32A H 0.8425 0.3990 1.0020 0.039 Uiso 1 1 calc R
H32B H 0.9580 0.4322 0.9520 0.039 Uiso 1 1 calc R
H32C H 0.9808 0.3665 0.9796 0.039 Uiso 1 1 calc R
C33 C 0.9058(2) 0.16717(13) 0.93563(16) 0.0145(5) Uani 1 1 d .
H33A H 0.8656 0.1281 0.9336 0.017 Uiso 1 1 calc R
H33B H 0.9210 0.1775 0.9961 0.017 Uiso 1 1 calc R
C34 C 1.0450(2) 0.16500(13) 0.89436(16) 0.0158(6) Uani 1 1 d .
H34A H 1.0317 0.1604 0.8323 0.019 Uiso 1 1 calc R
H34B H 1.0952 0.2014 0.9055 0.019 Uiso 1 1 calc R
C35 C 1.1274(2) 0.11419(14) 0.93108(17) 0.0182(6) Uani 1 1 d .
H35A H 1.1145 0.1119 0.9929 0.022 Uiso 1 1 calc R
H35B H 1.0926 0.0780 0.9052 0.022 Uiso 1 1 calc R
C36 C 1.2796(3) 0.12002(15) 0.91497(19) 0.0222(6) Uani 1 1 d .
H36A H 1.2920 0.1267 0.8545 0.033 Uiso 1 1 calc R
H36B H 1.3270 0.0845 0.9324 0.033 Uiso 1 1 calc R
H36C H 1.3175 0.1526 0.9477 0.033 Uiso 1 1 calc R
C24 C 0.6154(3) 0.07021(16) 0.6665(2) 0.0306(7) Uani 1 1 d .
H24A H 0.6468 0.0361 0.6983 0.046 Uiso 1 1 calc R
H24B H 0.6220 0.0630 0.6056 0.046 Uiso 1 1 calc R
H24C H 0.5200 0.0784 0.6793 0.046 Uiso 1 1 calc R

loop_
_atom_site_aniso_label
_atom_site_aniso_U_11
_atom_site_aniso_U_22
_atom_site_aniso_U_33
_atom_site_aniso_U_23
_atom_site_aniso_U_13
_atom_site_aniso_U_12
C1 0.0173(11) 0.0118(15) 0.0229(14) -0.0019(12) -0.0012(10) 0.0003(11)
C2 0.0186(11) 0.0141(15) 0.0121(11) -0.0010(11) -0.0020(9) -0.0029(11)
Pt1 0.01184(6) 0.00831(8) 0.01181(6) -0.00121(3) -0.00249(4) -0.00042(3)
C6 0.0172(12) 0.0163(19) 0.0230(15) -0.0059(11) 0.0005(11) 0.0031(10)
C7 0.0260(13) 0.0199(18) 0.0214(14) -0.0054(13) 0.0066(11) 0.0006(12)
C8 0.0248(12) 0.0218(18) 0.0154(12) -0.0002(12) 0.0051(10) -0.0019(12)
N1 0.0151(9) 0.0112(13) 0.0143(10) -0.0041(9) -0.0006(8) -0.0006(9)
N2 0.0164(9) 0.0108(13) 0.0126(10) -0.0021(9) 0.0009(8) -0.0014(9)
C3 0.0161(11) 0.0190(17) 0.0113(11) -0.0013(11) -0.0003(9) -0.0017(11)
C4 0.0155(11) 0.0172(17) 0.0162(12) -0.0020(11) -0.0007(10) 0.0024(11)
C5 0.0215(12) 0.0100(15) 0.0140(12) -0.0005(11) -0.0036(10) 0.0009(11)
N3 0.0145(9) 0.0112(13) 0.0099(9) -0.0009(9) -0.0009(8) -0.0008(9)
N4 0.0153(9) 0.0103(13) 0.0112(10) -0.0017(9) -0.0027(8) -0.0020(9)
B1 0.0149(12) 0.0103(16) 0.0128(13) -0.0029(12) 0.0014(10) -0.0026(11)
C9 0.0153(11) 0.0079(14) 0.0138(12) 0.0013(10) -0.0001(9) -0.0018(10)
C10 0.0173(11) 0.0161(16) 0.0189(13) -0.0032(12) 0.0021(10) 0.0010(11)
C11 0.0130(11) 0.0191(17) 0.0249(14) 0.0034(12) -0.0019(10) 0.0014(11)
C12 0.0183(11) 0.0191(17) 0.0174(13) 0.0043(12) -0.0051(10) -0.0036(11)
C13 0.0211(12) 0.0139(16) 0.0154(12) -0.0012(11) 0.0003(10) -0.0023(11)
C14 0.0132(10) 0.0129(15) 0.0168(12) 0.0009(11) 0.0002(9) 0.0005(10)
C15 0.0197(11) 0.0130(15) 0.0132(12) -0.0003(11) 0.0046(10) 0.0005(11)
C16 0.0233(12) 0.0151(17) 0.0146(12) -0.0007(11) 0.0018(10) -0.0019(11)
C17 0.0298(14) 0.0219(19) 0.0140(12) 0.0024(12) 0.0009(11) 0.0048(13)
C18 0.0386(15) 0.0156(18) 0.0227(14) 0.0054(13) 0.0087(12) 0.0037(13)
C19 0.0337(14) 0.0162(18) 0.0255(15) 0.0002(13) 0.0031(12) -0.0053(13)
C20 0.0244(12) 0.0146(17) 0.0194(13) -0.0010(12) 0.0012(11) -0.0023(12)
C21 0.0179(11) 0.0195(16) 0.0113(12) 0.0019(11) -0.0036(10) 0.0017(11)
N5 0.0142(9) 0.0145(14) 0.0124(11) 0.0019(9) -0.0031(8) 0.0013(9)
C22 0.0250(13) 0.0146(16) 0.0157(13) 0.0018(12) -0.0056(10) 0.0009(12)
C23 0.0270(13) 0.0237(19) 0.0187(13) -0.0051(13) -0.0058(11) 0.0054(13)
C25 0.0145(11) 0.0177(18) 0.0143(13) 0.0003(10) -0.0010(10) -0.0006(10)
C26 0.0171(11) 0.0198(18) 0.0143(12) -0.0021(12) -0.0040(10) -0.0014(11)
C27 0.0163(11) 0.0259(19) 0.0194(13) -0.0016(13) -0.0008(10) 0.0011(12)
C28 0.0211(12) 0.027(2) 0.0192(13) -0.0038(13) 0.0029(11) -0.0021(12)
C29 0.0175(11) 0.0114(15) 0.0154(12) 0.0020(11) -0.0025(9) -0.0002(11)
C30 0.0236(12) 0.0189(18) 0.0173(13) 0.0012(12) -0.0065(10) 0.0035(12)
C31 0.0318(14) 0.0126(17) 0.0207(14) 0.0035(12) -0.0027(11) 0.0022(12)
C32 0.0313(14) 0.0216(19) 0.0252(15) -0.0015(14) -0.0054(12) -0.0033(14)
C33 0.0172(11) 0.0109(15) 0.0148(12) 0.0032(11) -0.0054(9) 0.0006(10)
C34 0.0188(11) 0.0138(16) 0.0147(12) 0.0011(11) -0.0025(10) 0.0035(11)
C35 0.0189(11) 0.0156(17) 0.0196(13) -0.0016(12) -0.0051(10) 0.0029(11)
C36 0.0212(12) 0.0191(18) 0.0256(15) -0.0031(13) -0.0051(11) 0.0033(12)
C24 0.0451(17) 0.0163(18) 0.0289(16) -0.0057(14) -0.0198(13) 0.0103(14)

loop_
_atom_type_symbol
_atom_type_description
_atom_type_scat_dispersion_real
_atom_type_scat_dispersion_imag
_atom_type_scat_source
C C 0.0033 0.0016 'International Tables Vol C Tables 4.2.6.8 and 6.1.1.4'
H H 0.0000 0.0000 'International Tables Vol C Tables 4.2.6.8 and 6.1.1.4'
B B 0.0013 0.0007 'International Tables Vol C Tables 4.2.6.8 and 6.1.1.4'
N N 0.0061 0.0033 'International Tables Vol C Tables 4.2.6.8 and 6.1.1.4'
Pt Pt -1.7033 8.3905 'International Tables Vol C Tables 4.2.6.8 and 6.1.1.4'

loop_
_geom_angle_atom_site_label_1
_geom_angle_atom_site_label_2
_geom_angle_atom_site_label_3
_geom_angle
Pt1 C1 H1A 109.5
Pt1 C1 H1B 109.5
H1A C1 H1B 109.5
Pt1 C1 H1C 109.5
H1A C1 H1C 109.5
H1B C1 H1C 109.5
Pt1 C2 H2A 109.5
Pt1 C2 H2B 109.5
H2A C2 H2B 109.5
Pt1 C2 H2C 109.5
H2A C2 H2C 109.5
H2B C2 H2C 109.5
C2 Pt1 C1 89.31(12)
C2 Pt1 N1 177.69(9)
C1 Pt1 N1 90.07(10)
C2 Pt1 N3 90.87(10)
C1 Pt1 N3 179.11(10)
N1 Pt1 N3 89.72(9)
N1 C6 C7 110.5(3)
N1 C6 H6 124.8
C7 C6 H6 124.8
C8 C7 C6 105.1(2)
C8 C7 H7 127.4
C6 C7 H7 127.4
N2 C8 C7 108.8(3)
N2 C8 H8 125.6
C7 C8 H8 125.6
C6 N1 N2 106.5(2)
C6 N1 Pt1 128.2(2)
N2 N1 Pt1 124.96(16)
C8 N2 N1 109.1(2)
C8 N2 B1 127.3(3)
N1 N2 B1 123.4(2)
N3 C3 C4 110.6(2)
N3 C3 H3 124.7
C4 C3 H3 124.7
C3 C4 C5 104.8(2)
C3 C4 H4 127.6
C5 C4 H4 127.6
N4 C5 C4 108.7(3)
N4 C5 H5 125.6
C4 C5 H5 125.6
C3 N3 N4 106.7(2)
C3 N3 Pt1 129.2(2)
N4 N3 Pt1 123.94(15)
C5 N4 N3 109.1(2)
C5 N4 B1 126.1(2)
N3 N4 B1 123.6(2)
N2 B1 N4 108.5(2)
N2 B1 C9 111.9(2)
N4 B1 C9 108.53(19)
N2 B1 C15 108.1(2)
N4 B1 C15 106.6(2)
C9 B1 C15 113.0(2)
C14 C9 C10 115.7(2)
C14 C9 B1 120.9(2)
C10 C9 B1 123.1(2)
C11 C10 C9 122.1(2)
C11 C10 H10 118.9
C9 C10 H10 118.9
C10 C11 C12 120.9(2)
C10 C11 H11 119.5
C12 C11 H11 119.5
C13 C12 C11 118.4(2)
C13 C12 H12 120.8
C11 C12 H12 120.8
C12 C13 C14 120.2(2)
C12 C13 H13 119.9
C14 C13 H13 119.9
C13 C14 C9 122.7(2)
C13 C14 H14 118.7
C9 C14 H14 118.7
C20 C15 C16 116.2(3)
C20 C15 B1 122.9(2)
C16 C15 B1 120.8(2)
C17 C16 C15 122.5(3)
C17 C16 H16 118.7
C15 C16 H16 118.7
C18 C17 C16 119.9(3)
C18 C17 H17 120.1
C16 C17 H17 120.1
C17 C18 C19 119.1(3)
C17 C18 H18 120.4
C19 C18 H18 120.4
C20 C19 C18 120.2(3)
C20 C19 H19 119.9
C18 C19 H19 119.9
C19 C20 C15 122.0(3)
C19 C20 H20 119.0
C15 C20 H20 119.0
N5 C21 C22 116.2(2)
N5 C21 H21A 108.2
C22 C21 H21A 108.2
N5 C21 H21B 108.2
C22 C21 H21B 108.2
H21A C21 H21B 107.4
C29 N5 C33 107.9(2)
C29 N5 C21 109.7(2)
C33 N5 C21 111.1(2)
C29 N5 C25 111.1(2)
C33 N5 C25 109.3(2)
C21 N5 C25 107.8(2)
C21 C22 C23 109.1(2)
C21 C22 H22A 109.9
C23 C22 H22A 109.9
C21 C22 H22B 109.9
C23 C22 H22B 109.9
H22A C22 H22B 108.3
C24 C23 C22 113.3(3)
C24 C23 H23A 108.9
C22 C23 H23A 108.9
C24 C23 H23B 108.9
C22 C23 H23B 108.9
H23A C23 H23B 107.7
N5 C25 C26 115.9(2)
N5 C25 H25A 108.3
C26 C25 H25A 108.3
N5 C25 H25B 108.3
C26 C25 H25B 108.3
H25A C25 H25B 107.4
C25 C26 C27 108.5(2)
C25 C26 H26A 110.0
C27 C26 H26A 110.0
C25 C26 H26B 110.0
C27 C26 H26B 110.0
H26A C26 H26B 108.4
C28 C27 C26 113.0(2)
C28 C27 H27A 109.0
C26 C27 H27A 109.0
C28 C27 H27B 109.0
C26 C27 H27B 109.0
H27A C27 H27B 107.8
C27 C28 H28A 109.5
C27 C28 H28B 109.5
H28A C28 H28B 109.5
C27 C28 H28C 109.5
H28A C28 H28C 109.5
H28B C28 H28C 109.5
N5 C29 C30 116.4(2)
N5 C29 H29A 108.2
C30 C29 H29A 108.2
N5 C29 H29B 108.2
C30 C29 H29B 108.2
H29A C29 H29B 107.3
C31 C30 C29 110.1(2)
C31 C30 H30A 109.6
C29 C30 H30A 109.6
C31 C30 H30B 109.6
C29 C30 H30B 109.6
H30A C30 H30B 108.2
C32 C31 C30 115.3(2)
C32 C31 H31A 108.5
C30 C31 H31A 108.5
C32 C31 H31B 108.5
C30 C31 H31B 108.5
H31A C31 H31B 107.5
C31 C32 H32A 109.5
C31 C32 H32B 109.5
H32A C32 H32B 109.5
C31 C32 H32C 109.5
H32A C32 H32C 109.5
H32B C32 H32C 109.5
N5 C33 C34 115.7(2)
N5 C33 H33A 108.3
C34 C33 H33A 108.3
N5 C33 H33B 108.3
C34 C33 H33B 108.3
H33A C33 H33B 107.4
C35 C34 C33 109.2(2)
C35 C34 H34A 109.8
C33 C34 H34A 109.8
C35 C34 H34B 109.8
C33 C34 H34B 109.8
H34A C34 H34B 108.3
C36 C35 C34 111.9(2)
C36 C35 H35A 109.2
C34 C35 H35A 109.2
C36 C35 H35B 109.2
C34 C35 H35B 109.2
H35A C35 H35B 107.9
C35 C36 H36A 109.5
C35 C36 H36B 109.5
H36A C36 H36B 109.5
C35 C36 H36C 109.5
H36A C36 H36C 109.5
H36B C36 H36C 109.5
C23 C24 H24A 109.5
C23 C24 H24B 109.5
H24A C24 H24B 109.5
C23 C24 H24C 109.5
H24A C24 H24C 109.5
H24B C24 H24C 109.5

loop_
_geom_bond_atom_site_label_1
_geom_bond_atom_site_label_2
_geom_bond_distance
C1 Pt1 2.040(3)
C1 H1A 0.9800
C1 H1B 0.9800
C1 H1C 0.9800
C2 Pt1 2.039(2)
C2 H2A 0.9800
C2 H2B 0.9800
C2 H2C 0.9800
Pt1 N1 2.092(2)
Pt1 N3 2.099(2)
C6 N1 1.346(4)
C6 C7 1.385(4)
C6 H6 0.9500
C7 C8 1.372(4)
C7 H7 0.9500
C8 N2 1.355(3)
C8 H8 0.9500
N1 N2 1.363(3)
N2 B1 1.573(4)
C3 N3 1.339(3)
C3 C4 1.383(4)
C3 H3 0.9500
C4 C5 1.385(4)
C4 H4 0.9500
C5 N4 1.346(4)
C5 H5 0.9500
N3 N4 1.365(3)
N4 B1 1.581(3)
B1 C9 1.613(4)
B1 C15 1.621(4)
C9 C14 1.403(4)
C9 C10 1.407(3)
C10 C11 1.385(4)
C10 H10 0.9500
C11 C12 1.393(4)
C11 H11 0.9500
C12 C13 1.391(4)
C12 H12 0.9500
C13 C14 1.392(4)
C13 H13 0.9500
C14 H14 0.9500
C15 C20 1.399(4)
C15 C16 1.403(4)
C16 C17 1.392(4)
C16 H16 0.9500
C17 C18 1.386(5)
C17 H17 0.9500
C18 C19 1.395(4)
C18 H18 0.9500
C19 C20 1.393(4)
C19 H19 0.9500
C20 H20 0.9500
C21 N5 1.520(4)
C21 C22 1.527(4)
C21 H21A 0.9900
C21 H21B 0.9900
N5 C29 1.514(4)
N5 C33 1.520(3)
N5 C25 1.524(3)
C22 C23 1.546(4)
C22 H22A 0.9900
C22 H22B 0.9900
C23 C24 1.518(5)
C23 H23A 0.9900
C23 H23B 0.9900
C25 C26 1.525(4)
C25 H25A 0.9900
C25 H25B 0.9900
C26 C27 1.529(3)
C26 H26A 0.9900
C26 H26B 0.9900
C27 C28 1.528(4)
C27 H27A 0.9900
C27 H27B 0.9900
C28 H28A 0.9800
C28 H28B 0.9800
C28 H28C 0.9800
C29 C30 1.533(4)
C29 H29A 0.9900
C29 H29B 0.9900
C30 C31 1.526(5)
C30 H30A 0.9900
C30 H30B 0.9900
C31 C32 1.518(4)
C31 H31A 0.9900
C31 H31B 0.9900
C32 H32A 0.9800
C32 H32B 0.9800
C32 H32C 0.9800
C33 C34 1.531(3)
C33 H33A 0.9900
C33 H33B 0.9900
C34 C35 1.531(4)
C34 H34A 0.9900
C34 H34B 0.9900
C35 C36 1.525(3)
C35 H35A 0.9900
C35 H35B 0.9900
C36 H36A 0.9800
C36 H36B 0.9800
C36 H36C 0.9800
C24 H24A 0.9800
C24 H24B 0.9800
C24 H24C 0.9800
